data_2001101
loop_
_publ_author_name
'Mackay, M. F.'
'Banwell, M. G.'
'Reum, M. E.'
'Richards, S. L.'

_publ_section_title
;
 Structures of three
 2,2-dimethyl-3a,4,5,7a-tetrahydro-1,3-benzodioxolan-4-ols
;
_journal_issue 1
_journal_name_full 'Acta Crystallographica Section C'
_journal_page_first 70
_journal_page_last 73
_journal_paper_doi 10.1107/S0108270191004456
_journal_volume 48
_journal_year 1992
_chemical_formula_sum 'C10 H16 O4'
_chemical_formula_weight 200
_space_group_IT_number 14
_space_group_name_Hall '-P 2yn'
_space_group_name_H-M_alt 'P 1 21/n 1'
_symmetry_cell_setting monoclinic
_symmetry_space_group_name_Hall '-P 2yn'
_symmetry_space_group_name_H-M 'P 1 21/n 1'
_cell_angle_alpha 90
_cell_angle_beta 96.270(10)
_cell_angle_gamma 90
_cell_formula_units_Z 4
_cell_length_a 8.2640(10)
_cell_length_b 6.9880(10)
_cell_length_c 18.2880(10)
_cell_volume 1049.8(2)
_diffrn_radiation_type Cu
_diffrn_radiation_wavelength 1.5418
_exptl_absorpt_coefficient_mu 0.72
_exptl_crystal_density_diffrn 1.267
_exptl_crystal_density_meas 1.271(5)
_exptl_crystal_F_000 432
_cod_data_source_file an0328.cif
_cod_data_source_block an0328a
_cod_original_cell_volume 1049.8(3)
_cod_database_code 2001101

loop_
_space_group_symop_id
_space_group_symop_operation_xyz
1 x,y,z
2 -x+1/2,y+1/2,-z+1/2
3 -x,-y,-z
4 x+1/2,-y+1/2,z+1/2

loop_
_atom_site_label
_atom_site_fract_x
_atom_site_fract_y
_atom_site_fract_z
O(1) .44550(10) .4560(2) .36570(10)
C(2) .4412(2) .6596(2) .36330(10)
O(3) .59960(10) .71850(10) .34670(10)
C(3a) .6932(2) .5541(2) .33260(10)
C(4) .8222(2) .5123(2) .39570(10)
C(5) .9019(2) .3204(2) .38330(10)
C(6) .7774(2) .1659(2) .36860(10)
C(7) .6265(2) .2008(2) .34160(10)
C(7a) .5671(2) .3964(2) .31990(10)
C(1') .3143(3) .7298(3) .30350(10)
C(2') .4114(3) .7325(4) .43800(10)
O(4) .93860(10) .6635(2) .40010(10)
O(5) 1.00980(10) .2788(2) .44810(10)
C(5') 1.1386(3) .1513(3) .4358(2)
H(3a) .749(2) .577(2) .2890(10)
H(4) .768(2) .504(2) .4430(10)
H(5) .969(2) .336(3) .3410(10)
H(6) .811(2) .032(3) .3800(10)
H(7) .548(2) .100(3) .3440(10)
H(7a) .521(2) .399(3) .2670(10)
H(1'a) .203(3) .686(3) .3160(10)
H(1'b) .316(3) .873(4) .3000(10)
H(1'c) .338(3) .676(3) .2550(10)
H(2'a) .494(3) .682(3) .4760(10)
H(2'b) .423(3) .876(4) .4400(10)
H(2'c) .297(4) .700(4) .4470(10)
H(O4) .978(3) .673(4) .447(2)
H(5'a) 1.097(3) .029(4) .4140(10)
H(5'b) 1.208(3) .125(4) .482(2)
H(5'c) 1.207(3) .212(4) .4040(10)

loop_
_geom_bond_atom_site_label_1
_geom_bond_atom_site_label_2
_geom_bond_distance
O(1) C(2) 1.424(2)
O(1) C(7a) 1.438(2)
C(2) O(3) 1.436(2)
C(2) C(1') 1.512(3)
C(2) C(2') 1.503(3)
O(3) C(3a) 1.425(2)
C(3a) C(4) 1.512(2)
C(3a) C(7a) 1.517(2)
C(4) O(4) 1.425(2)
C(4) C(5) 1.521(2)
C(5) C(6) 1.495(2)
C(5) O(5) 1.433(2)
C(6) C(7) 1.313(2)
C(7a) C(7) 1.492(2)
O(5) C(5') 1.425(3)
